data_2102053
loop_
_publ_author_name
'Ohhara, Takashi'
'Harada, Jun'
'Ohashi, Yuji'
'Tanaka, Ichiro'
'Kumazawa, Shintaro'
'Niimura, Nobuo'

_publ_section_title
;
Direct Observation of Deuterium Migration in Crystalline-State
Reaction by Single Crystal Neutron Diffraction II.
3-1 Photoisomerization of a Cobaloxime Complex
;
_journal_issue 2
_journal_name_full 'Acta Crystallographica, Section B'
_journal_page_first 245
_journal_page_last 253
_journal_paper_doi 10.1107/S0108768199012008
_journal_volume 56
_journal_year 2000
_chemical_formula_iupac '[Co (C4 D7 N2 O2)2 (C4 H4 D2 N) (C8 D11 N1)]'
_chemical_formula_sum 'C20 H4 Co D27 N6 O4'
_chemical_formula_weight 504.00
_chemical_name_systematic
;
(3-cyanopropyl)[(R)-1-phenylethylamine]cobaloxime
;
_space_group_IT_number 4
_symmetry_cell_setting monoclinic
_symmetry_space_group_name_Hall 'P 2yb'
_symmetry_space_group_name_H-M 'P 1 21 1'
_audit_creation_method SHELXL
_cell_angle_alpha 90.000(5)
_cell_angle_beta 99.9540(10)
_cell_angle_gamma 90.000(5)
_cell_formula_units_Z 2
_cell_length_a 9.15790(10)
_cell_length_b 13.9694(2)
_cell_length_c 9.27570(10)
_cell_measurement_reflns_used 512
_cell_measurement_temperature 293(2)
_cell_measurement_theta_max 30
_cell_measurement_theta_min 2
_cell_volume 1168.78(2)
_computing_cell_refinement 'SMART (Siemens, 1995)'
_computing_data_collection 'SMART (Siemens, 1995)'
_computing_data_reduction 'SAINT (Siemens, 1995)'
_computing_molecular_graphics 'ORTEP-III (Burnet & Johnson, 1996)'
_computing_structure_refinement 'SHELXL-97 (Sheldrick, 1997)'
_computing_structure_solution 'SIR97 (Altomare et al., 1999)'
_diffrn_ambient_temperature 293(2)
_diffrn_measurement_device 'Siemens SMART CCD'
_diffrn_measurement_method \w
_diffrn_radiation_monochromator graphite
_diffrn_radiation_source 'rotate anode'
_diffrn_radiation_type MoKa
_diffrn_radiation_wavelength .71073
_diffrn_reflns_av_R_equivalents .0407
_diffrn_reflns_av_sigmaI/netI .0815
_diffrn_reflns_limit_h_max 13
_diffrn_reflns_limit_h_min -12
_diffrn_reflns_limit_k_max 18
_diffrn_reflns_limit_k_min -19
_diffrn_reflns_limit_l_max 7
_diffrn_reflns_limit_l_min -13
_diffrn_reflns_number 10177
_diffrn_reflns_theta_max 30.75
_diffrn_reflns_theta_min 2.23
_diffrn_standards_decay_% 0
_diffrn_standards_interval_count 0
_diffrn_standards_interval_time .
_diffrn_standards_number 0
_exptl_absorpt_coefficient_mu .771
_exptl_absorpt_correction_T_max .753
_exptl_absorpt_correction_T_min .461
_exptl_absorpt_correction_type 'Empirical (SADABS; Sheldrick, 1996)'
_exptl_crystal_colour red
_exptl_crystal_density_diffrn 1.359
_exptl_crystal_density_method 'not measured'
_exptl_crystal_description plate
_exptl_crystal_F_000 504
_exptl_crystal_size_max .5
_exptl_crystal_size_mid .3
_exptl_crystal_size_min .1
_refine_diff_density_max .842
_refine_diff_density_min -1.189
_refine_ls_abs_structure_details 'Flack H D (1983), Acta Cryst. A39, 876-881'
_refine_ls_abs_structure_Flack .042(13)
_refine_ls_extinction_method none
_refine_ls_goodness_of_fit_all .976
_refine_ls_goodness_of_fit_obs 1.072
_refine_ls_hydrogen_treatment 'riding model'
_refine_ls_matrix_type full
_refine_ls_number_parameters 281
_refine_ls_number_reflns 6655
_refine_ls_number_restraints 3
_refine_ls_restrained_S_all .976
_refine_ls_restrained_S_obs 1.071
_refine_ls_R_factor_all .0566
_refine_ls_R_factor_gt .0471
_refine_ls_shift/esd_max -.004
_refine_ls_shift/esd_mean .000
_refine_ls_structure_factor_coef Fsqd
_refine_ls_weighting_details 'w=1/[s^2^(Fo^2^)+( 0.0501P)^2^+0.0000P] where P=(Fo^2^+2Fc^2^)/3'
_refine_ls_weighting_scheme calc
_refine_ls_wR_factor_ref .1177
_reflns_number_observed 5273
_reflns_number_total 6655
_reflns_observed_criterion >2sigma(I)
_cod_data_source_file se0292.cif
_cod_depositor_comments
;
The following automatic conversions were performed:
'_symmetry_cell_setting' value 'Monoclinic' changed to 'monoclinic'
according to '/home/saulius/struct/CIF-dictionaries/cif_core.dic'
dictionary named 'cif_core.dic' version 2.4.1 from 2010-06-29.

Automatic conversion script
Id: cif_fix_enum 1527 2010-12-29 10:47:43Z saulius 

The following automatic conversions were performed:

'_refine_ls_weighting_scheme' value 'calc w=1/[s^2^(Fo^2^)+(
0.0501P)^2^+0.0000P] where P=(Fo^2^+2Fc^2^)/3' was changed to 'calc'.
New tag '_refine_ls_weighting_details' was created. The value of the
new tag was set to 'w=1/[s^2^(Fo^2^)+( 0.0501P)^2^+0.0000P] where
P=(Fo^2^+2Fc^2^)/3'.

Automatic conversion script
Id: cif_fix_values 3143 2015-03-26 13:38:13Z robertas 
;
_cod_original_sg_symbol_H-M 'P 21'
_cod_original_formula_sum 'C20 H4 Co N6 O4 D27'
_cod_database_code 2102053

loop_
_symmetry_equiv_pos_as_xyz
'x, y, z'
'-x, y+1/2, -z'

loop_
_atom_site_aniso_label
_atom_site_aniso_U_11
_atom_site_aniso_U_22
_atom_site_aniso_U_33
_atom_site_aniso_U_12
_atom_site_aniso_U_13
_atom_site_aniso_U_23
Co1 .03300(9) .02454(8) .02433(8) -.00201(11) .00352(7) .00015(11)
O1 .0427(6) .0494(7) .0482(7) .0021(10) .0162(6) .0063(10)
O2 .0556(9) .0599(9) .0370(7) -.0068(8) .0149(7) .0132(7)
O3 .0449(7) .0581(7) .0540(8) .0032(10) .0214(6) .0115(11)
O4 .0548(9) .0373(7) .0445(8) -.0036(6) .0190(7) .0084(6)
N1 .0387(8) .0288(6) .0317(8) -.0028(6) .0057(7) -.0010(6)
N2 .0407(9) .0335(7) .0297(8) -.0042(7) .0042(7) .0019(7)
N3 .0382(9) .0338(7) .0349(8) -.0027(6) .0059(7) -.0007(7)
N4 .0437(9) .0250(6) .0298(7) -.0022(6) .0099(7) -.0001(6)
N5 .0472(10) .0367(8) .0303(8) -.0013(8) .0031(8) -.0071(7)
C1 .0430(10) .0286(8) .0374(10) .0018(8) -.0023(9) -.0045(8)
C2 .0485(11) .0300(8) .0322(10) -.0013(8) -.0049(9) -.0003(8)
C3 .0395(10) .0304(8) .0413(11) .0036(8) -.0021(9) -.0030(8)
C4 .0501(12) .0284(8) .0362(10) .0026(8) -.0038(10) -.0003(8)
C6 .0688(15) .0458(11) .0465(12) -.0021(11) -.0128(12) .0152(10)
C7 .0468(13) .0520(13) .081(2) .0140(11) -.0027(14) .0010(13)
C8 .070(2) .0432(11) .0482(13) .0081(11) -.0034(13) .0119(10)
C9 .0493(12) .0406(10) .0360(10) -.0138(9) .0028(10) -.0061(9)
C10 .094(2) .0389(11) .070(2) -.0078(12) -.025(2) -.0071(12)
C11 .0434(10) .0390(9) .0330(9) -.0071(8) .0017(9) -.0091(8)
C12 .0551(14) .0628(13) .0462(13) -.0078(12) .0100(11) -.0085(11)
C13 .0513(13) .073(2) .070(2) .0084(12) -.0064(13) -.0142(15)
C14 .0711(15) .067(2) .0541(13) .0110(15) -.0181(12) -.002(2)
C15 .081(2) .0581(14) .0401(11) -.0035(14) -.0001(12) .0010(12)
C16 .0511(13) .0568(12) .0389(11) .0025(11) .0066(10) -.0051(10)
C17 .0399(12) .0256(9) .0286(10) -.0033(9) .0010(10) -.0033(8)
C19 .070(2) .0431(12) .0370(13) -.0150(12) .0109(13) -.0066(11)
C20 .108(3) .057(2) .043(2) -.018(2) .011(2) -.0204(13)
N6 .0503(12) .0486(12) .071(2) -.0164(10) .0093(13) -.0014(12)

loop_
_atom_site_label
_atom_site_fract_x
_atom_site_fract_y
_atom_site_fract_z
_atom_site_U_iso_or_equiv
_atom_site_thermal_displace_type
_atom_site_calc_flag
_atom_site_refinement_flags
_atom_site_occupancy
_atom_site_disorder_group
_atom_site_type_symbol
Co1 .76676(2) .55709(2) .98039(2) .02746(5) Uani d . 1 . Co
O1 .48655(14) .55803(13) 1.07735(15) .0458(3) Uani d . 1 . O
H1 .53448(14) .51715(13) 1.12856(15) .069 Uiso calc R 1 . H
O2 .8499(2) .65930(12) .7428(2) .0500(4) Uani d . 1 . O
O3 1.04775(15) .55363(14) .8825(2) .0508(4) Uani d . 1 . O
H3 .99799(15) .59158(14) .8270(2) .076 Uiso calc R 1 . H
O4 .6759(2) .44606(10) 1.2081(2) .0443(4) Uani d . 1 . O
N1 .5682(2) .59327(10) .9817(2) .0331(4) Uani d . 1 . N
N2 .7441(2) .64585(12) .8234(2) .0349(4) Uani d . 1 . N
N3 .9675(2) .52194(11) .9828(2) .0357(4) Uani d . 1 . N
N4 .7874(2) .46755(10) 1.1354(2) .0324(4) Uani d . 1 . N
N5 .7161(2) .44517(12) .8329(2) .0385(5) Uani d . 1 . N
H5NA .7484(2) .46313(12) .7507(2) .046 Uiso calc R 1 . H
H5NB .7733(2) .39559(12) .8699(2) .046 Uiso calc R 1 . H
C1 .5122(2) .65919(13) .8903(2) .0374(5) Uani d . 1 . C
C2 .6145(3) .68846(13) .7933(2) .0383(5) Uani d . 1 . C
C3 1.0246(2) .46090(13) 1.0822(2) .0382(5) Uani d . 1 . C
C4 .9199(3) .42945(13) 1.1734(2) .0396(5) Uani d . 1 . C
C5 .3585(3) .6992(2) .8810(3) .0529(6) Uiso d . 1 . C
H5A .3098(8) .6680(10) .9519(15) .079 Uiso calc R 1 . H
H5B .3031(7) .6884(12) .7847(7) .079 Uiso calc R 1 . H
H5C .3643(3) .7667(3) .901(2) .079 Uiso calc R 1 . H
C6 .5725(3) .7558(2) .6689(3) .0564(7) Uani d . 1 . C
H6A .6587(5) .7714(11) .6276(14) .085 Uiso calc R 1 . H
H6B .532(2) .8131(6) .7032(5) .085 Uiso calc R 1 . H
H6C .4997(17) .7262(6) .5954(10) .085 Uiso calc R 1 . H
C7 1.1808(3) .4246(2) 1.0956(3) .0614(8) Uani d . 1 . C
H7A 1.1972(8) .4018(14) 1.0021(6) .092 Uiso calc R 1 . H
H7B 1.1960(8) .3733(10) 1.1654(18) .092 Uiso calc R 1 . H
H7C 1.2489(3) .4756(4) 1.128(2) .092 Uiso calc R 1 . H
C8 .9574(3) .3623(2) 1.2996(3) .0556(7) Uani d . 1 . C
H8A .8726(7) .3542(11) 1.3464(13) .083 Uiso calc R 1 . H
H8B 1.0381(14) .3881(7) 1.3686(10) .083 Uiso calc R 1 . H
H8C .986(2) .3015(5) 1.2651(4) .083 Uiso calc R 1 . H
C9 .5627(3) .40518(15) .7849(2) .0425(5) Uani d . 1 . C
H9 .5136(3) .40241(15) .8707(2) .051 Uiso calc R 1 . H
C10 .5746(4) .3017(2) .7279(3) .0721(9) Uani d . 1 . C
H10A .627(2) .2626(4) .8048(8) .108 Uiso calc R 1 . H
H10B .627(2) .3024(3) .6467(16) .108 Uiso calc R 1 . H
H10C .4769(4) .2761(6) .697(2) .108 Uiso calc R 1 . H
C11 .4683(2) .46659(14) .6697(2) .0391(5) Uani d . 1 . C
C12 .3252(3) .4907(2) .6838(3) .0545(7) Uani d . 1 . C
H12 .2901(3) .4738(2) .7686(3) .065 Uiso calc R 1 . H
C13 .2329(3) .5398(2) .5741(3) .0669(8) Uani d . 1 . C
H13 .1357(3) .5533(2) .5841(3) .080 Uiso calc R 1 . H
C14 .2845(3) .5683(2) .4515(3) .0674(8) Uani d . 1 . C
H14 .2239(3) .6031(2) .3793(3) .081 Uiso calc R 1 . H
C15 .4289(3) .5449(2) .4354(3) .0610(7) Uani d . 1 . C
H15 .4644(3) .5632(2) .3515(3) .073 Uiso calc R 1 . H
C16 .5187(3) .4945(2) .5437(3) .0491(6) Uani d . 1 . C
H16 .6147(3) .4790(2) .5320(3) .059 Uiso calc R 1 . H
C17 .8276(3) .66919(15) 1.1215(3) .0319(5) Uani d P .8484(9) 1 C
H17 .7489(3) .71719(15) 1.0994(3) .038 Uiso calc PR .8484(9) 1 H
C18 .9645(3) .7151(2) 1.0899(3) .0372(5) Uiso d P .8484(9) 1 C
C19 .8433(4) .6484(2) 1.2834(3) .0498(7) Uani d P .8484(9) 1 C
H19A .9199(4) .6005(2) 1.3097(3) .060 Uiso calc PR .8484(9) 1 H
H19B .7509(4) .6217(2) 1.3029(3) .060 Uiso calc PR .8484(9) 1 H
C20 .8825(2) .73728(13) 1.3808(2) .0695(10) Uani d P .8484(9) 1 C
H20A .8909(2) .71937(13) 1.4818(2) .104 Uiso calc PR .8484(9) 1 H
H20B .8060(2) .78452(13) 1.3572(2) .104 Uiso calc PR .8484(9) 1 H
H20C .9751(2) .76334(13) 1.3640(2) .104 Uiso calc PR .8484(9) 1 H
N6 1.0694(2) .75457(13) 1.0676(2) .0568(7) Uani d PR .8484(9) 1 N
C17B .8794(2) .64970(13) 1.1592(2) .023(6) Uiso d PRD .0604(11) 2 C
H17B .9408(2) .61317(13) 1.2373(2) .028 Uiso calc PR .0604(11) 2 H
C18B .9637(2) .71520(13) 1.0896(2) .050 Uiso d PRD .0604(11) 2 C
C19B .7791(2) .70510(13) 1.2094(2) .018(5) Uiso d PR .0604(11) 2 C
H19C .6960(2) .66529(13) 1.2237(2) .022 Uiso calc PR .0604(11) 2 H
H19D .7423(2) .75202(13) 1.1348(2) .022 Uiso calc PR .0604(11) 2 H
C20B .8390(2) .76080(13) 1.3600(2) .052(10) Uiso d PR .0604(11) 2 C
H20D .7603(2) .79832(13) 1.3872(2) .078 Uiso calc PR .0604(11) 2 H
H20E .9194(2) .80211(13) 1.3468(2) .078 Uiso calc PR .0604(11) 2 H
H20F .8731(2) .71519(13) 1.4358(2) .078 Uiso calc PR .0604(11) 2 H
N6B 1.0386(2) .76894(13) 1.0359(2) .089(17) Uiso d PR .0604(11) 2 N
C17C .8280(2) .66824(13) 1.1224(2) .050 Uiso d PR .0909(12) 3 C
H17A .9220(2) .69292(13) 1.1039(2) .060 Uiso calc PR .0909(12) 3 H
H17C .7554(2) .71894(13) 1.0990(2) .060 Uiso calc PR .0909(12) 3 H
C19C .8440(2) .64738(13) 1.2845(2) .050 Uiso d PR .0909(12) 3 C
H19E .9212(2) .59988(13) 1.3111(2) .060 Uiso calc PR .0909(12) 3 H
H19F .7519(2) .62040(13) 1.3044(2) .060 Uiso calc PR .0909(12) 3 H
C20C .8825(2) .73728(13) 1.3808(2) .050 Uiso d PR .0909(12) 3 C
H20G .7958(2) .77831(13) 1.3688(2) .060 Uiso calc PR .0909(12) 3 H
H20H .9031(2) .71727(13) 1.4824(2) .060 Uiso calc PR .0909(12) 3 H
C18C .9993(2) .79001(13) 1.3530(2) .056(7) Uiso d PR .0909(12) 3 C
N6C 1.0792(2) .83321(13) 1.3093(2) .093(10) Uiso d PR .0909(12) 3 N

loop_
_atom_type_symbol
_atom_type_description
_atom_type_scat_dispersion_real
_atom_type_scat_dispersion_imag
_atom_type_scat_source
C C .0033 .0016 'International Tables Vol C Tables 4.2.6.8 and 6.1.1.4'
H H .0000 .0000 'International Tables Vol C Tables 4.2.6.8 and 6.1.1.4'
N N .0061 .0033 'International Tables Vol C Tables 4.2.6.8 and 6.1.1.4'
O O .0106 .0060 'International Tables Vol C Tables 4.2.6.8 and 6.1.1.4'
Co Co .3494 .9721 'International Tables Vol C Tables 4.2.6.8 and 6.1.1.4'

loop_
_geom_angle_atom_site_label_1
_geom_angle_atom_site_label_2
_geom_angle_atom_site_label_3
_geom_angle
N1 Co1 N4 98.15(7)
N1 Co1 N2 81.50(7)
N4 Co1 N2 179.22(7)
N1 Co1 N3 178.85(7)
N4 Co1 N3 81.42(8)
N2 Co1 N3 98.94(8)
N1 Co1 C17C 87.13(7)
N4 Co1 C17C 91.84(7)
N2 Co1 C17C 88.85(8)
N3 Co1 C17C 91.81(8)
N1 Co1 C17 86.98(8)
N4 Co1 C17 92.26(8)
N2 Co1 C17 88.43(8)
N3 Co1 C17 91.96(9)
N1 Co1 N5 95.74(7)
N4 Co1 N5 89.10(7)
N2 Co1 N5 90.23(7)
N3 Co1 N5 85.33(7)
C17C Co1 N5 176.83(8)
C17 Co1 N5 176.77(10)
N1 Co1 C17B 99.40(7)
N4 Co1 C17B 81.06(7)
N2 Co1 C17B 99.69(7)
N3 Co1 C17B 79.48(7)
N5 Co1 C17B 162.95(7)
C1 N1 O1 119.2(2)
C1 N1 Co1 117.3(2)
O1 N1 Co1 123.39(12)
C2 N2 O2 122.3(2)
C2 N2 Co1 115.7(2)
O2 N2 Co1 121.87(13)
C3 N3 O3 120.2(2)
C3 N3 Co1 116.6(2)
O3 N3 Co1 123.10(12)
C4 N4 O4 121.2(2)
C4 N4 Co1 116.0(2)
O4 N4 Co1 122.82(12)
C9 N5 Co1 124.40(15)
N1 C1 C2 112.1(2)
N1 C1 C5 124.2(2)
C2 C1 C5 123.6(2)
N2 C2 C1 113.2(2)
N2 C2 C6 123.6(2)
C1 C2 C6 123.1(2)
N3 C3 C4 112.8(2)
N3 C3 C7 122.8(2)
C4 C3 C7 124.4(2)
N4 C4 C3 113.1(2)
N4 C4 C8 122.7(2)
C3 C4 C8 124.1(2)
N5 C9 C11 112.7(2)
N5 C9 C10 109.3(2)
C11 C9 C10 110.6(2)
C12 C11 C16 118.1(2)
C12 C11 C9 120.3(2)
C16 C11 C9 121.4(2)
C11 C12 C13 121.3(3)
C14 C13 C12 120.1(3)
C13 C14 C15 119.5(2)
C16 C15 C14 120.0(3)
C15 C16 C11 121.0(2)
C18 C17 C19 110.0(2)
C18 C17 Co1 110.4(2)
C19 C17 Co1 117.1(2)
N6 C18 C17 177.1(2)
C17 C19 C20 113.6(2)
C19B C17B C18B 104.1
C19B C17B Co1 109.77(5)
C18B C17B Co1 104.81(5)
N6B C18B C17B 177.4
C17B C19B C20B 115.3
C19C C17C Co1 117.46(6)
C17C C19C C20C 113.0
C18C C20C C19C 116.1
N6C C18C C20C 168.6

loop_
_geom_bond_atom_site_label_1
_geom_bond_atom_site_label_2
_geom_bond_distance
Co1 N1 1.889(2)
Co1 N4 1.890(2)
Co1 N2 1.897(2)
Co1 N3 1.899(2)
Co1 C17C 2.051(2)
Co1 C17 2.055(2)
Co1 N5 2.076(2)
Co1 C17B 2.213(2)
O1 N1 1.348(2)
O2 N2 1.336(3)
O3 N3 1.356(2)
O4 N4 1.351(2)
N1 C1 1.296(2)
N2 C2 1.314(3)
N3 C3 1.298(2)
N4 C4 1.316(3)
N5 C9 1.506(3)
C1 C2 1.465(3)
C1 C5 1.503(3)
C2 C6 1.487(3)
C3 C4 1.452(3)
C3 C7 1.502(3)
C4 C8 1.493(3)
C9 C11 1.519(3)
C9 C10 1.549(3)
C11 C12 1.382(3)
C11 C16 1.384(3)
C12 C13 1.386(4)
C13 C14 1.364(4)
C14 C15 1.395(4)
C15 C16 1.377(3)
C17 C18 1.482(4)
C17 C19 1.512(3)
C18 N6 1.156(3)
C19 C20 1.541(3)
C17B C19B 1.34
C17B C18B 1.42
C18B N6B 1.18
C19B C20B 1.61
C17C C19C 1.51
C19C C20C 1.55
C20C C18C 1.36
C18C N6C 1.08
